data_7042905
loop_
_publ_author_name
'Poirier, St\'ephanie'
'Rahmani, Feriel'
'Reber, Christian'

_publ_section_title
;
 Large d-d luminescence energy variations in square-planar
 bis(dithiocarbamate) platinum(ii) and palladium(ii) complexes with
 near-identical MS4 motifs: a variable-pressure study.
;
_journal_issue 16
_journal_name_full 'Dalton transactions (Cambridge, England : 2003)'
_journal_page_first 5279
_journal_page_last 5287
_journal_paper_doi 10.1039/c7dt00545h
_journal_volume 46
_journal_year 2017
_chemical_formula_moiety 'C28 H26 N4 Pt S4'
_chemical_formula_sum 'C28 H26 N4 Pt S4'
_chemical_formula_weight 741.86
_space_group_crystal_system triclinic
_space_group_IT_number 2
_space_group_name_Hall '-P 1'
_space_group_name_H-M_alt 'P -1'
_symmetry_space_group_name_Hall '-P 1'
_symmetry_space_group_name_H-M 'P -1'
_atom_sites_solution_hydrogens geom
_atom_sites_solution_primary direct
_audit_creation_date 2016-08-02
_audit_creation_method
;
Olex2 1.2
(compiled 2016.02.19 svn.r3266 for OlexSys, GUI svn.r5155)
;
_audit_update_record
;
2017-01-16 deposited with the CCDC.
2017-03-27 downloaded from the CCDC.
;
_cell_angle_alpha 74.9490(10)
_cell_angle_beta 80.0000(10)
_cell_angle_gamma 71.4280(10)
_cell_formula_units_Z 1
_cell_length_a 6.4423(2)
_cell_length_b 10.0534(3)
_cell_length_c 11.5378(3)
_cell_measurement_reflns_used 9956
_cell_measurement_temperature 150
_cell_measurement_theta_max 60.704
_cell_measurement_theta_min 3.470
_cell_volume 680.67(3)
_computing_cell_refinement
;
SAINT (2013) V8.37A; Integration Software for Single Crystal Data.
Bruker AXS Inc., Madison, WI 53719-1173.
;
_computing_data_collection
;
APEX 2 (2013) Bruker AXS Inc., Madison, WI 53719-1173.
;
_computing_data_reduction
;
SAINT (2013) V8.37A; Integration Software for Single Crystal Data.
Bruker AXS Inc., Madison, WI 53719-1173.
;
_computing_molecular_graphics 'Olex2 (Dolomanov et al., 2009)'
_computing_publication_material 'Olex2 (Dolomanov et al., 2009)'
_computing_structure_refinement 'XL (Sheldrick, 2008)'
_computing_structure_solution 'XT (Sheldrick, 2015)'
_diffrn_ambient_temperature 150
_diffrn_detector 'CMOS Area detector'
_diffrn_detector_area_resol_mean 10.24
_diffrn_detector_type 'Bruker Photon 100 CMOS Detector'
_diffrn_measured_fraction_theta_full 0.998
_diffrn_measured_fraction_theta_max 0.997
_diffrn_measurement_device 'k-geometry diffractometer'
_diffrn_measurement_device_type 'Bruker Venture Metaljet'
_diffrn_measurement_method '\w and \f scans'
_diffrn_radiation_collimation 'Focusing mirrors'
_diffrn_radiation_monochromator 'Helios MX Mirror Optics'
_diffrn_radiation_probe x-ray
_diffrn_radiation_type GaK\a
_diffrn_radiation_wavelength 1.34139
_diffrn_reflns_av_R_equivalents 0.0443
_diffrn_reflns_av_unetI/netI 0.0187
_diffrn_reflns_Laue_measured_fraction_full 0.998
_diffrn_reflns_Laue_measured_fraction_max 0.997
_diffrn_reflns_limit_h_max 8
_diffrn_reflns_limit_h_min -8
_diffrn_reflns_limit_k_max 13
_diffrn_reflns_limit_k_min -13
_diffrn_reflns_limit_l_max 14
_diffrn_reflns_limit_l_min -14
_diffrn_reflns_number 26728
_diffrn_reflns_point_group_measured_fraction_full 0.998
_diffrn_reflns_point_group_measured_fraction_max 0.997
_diffrn_reflns_theta_full 53.594
_diffrn_reflns_theta_max 60.673
_diffrn_reflns_theta_min 3.468
_diffrn_source 'Metal Jet'
_diffrn_source_target Ga
_diffrn_source_type 'Gallium Liquid Metal Jet Source'
_exptl_absorpt_coefficient_mu 8.661
_exptl_absorpt_correction_T_max 0.1217
_exptl_absorpt_correction_T_min 0.0310
_exptl_absorpt_correction_type multi-scan
_exptl_absorpt_process_details
;
SADABS-2014/5 (Bruker,2014/5) was used for absorption correction.
wR2(int) was 0.1265 before and 0.0659 after correction.
The Ratio of minimum to maximum transmission is 0.2547.
The \l/2 correction factor is 0.00150.
;
_exptl_crystal_colour 'clear light yellow'
_exptl_crystal_colour_lustre clear
_exptl_crystal_colour_modifier light
_exptl_crystal_colour_primary yellow
_exptl_crystal_density_diffrn 1.810
_exptl_crystal_description Needle
_exptl_crystal_F_000 364
_exptl_crystal_preparation 'synthesized according to litterature procedure'
_exptl_crystal_recrystallization_method 'crystallized from DMSO/EtOH/acetone'
_exptl_crystal_size_max 0.15
_exptl_crystal_size_mid 0.1
_exptl_crystal_size_min 0.09
_refine_diff_density_max 1.793
_refine_diff_density_min -0.678
_refine_diff_density_rms 0.144
_refine_ls_extinction_method none
_refine_ls_goodness_of_fit_ref 1.168
_refine_ls_hydrogen_treatment constr
_refine_ls_matrix_type full
_refine_ls_number_parameters 169
_refine_ls_number_reflns 3122
_refine_ls_number_restraints 0
_refine_ls_restrained_S_all 1.168
_refine_ls_R_factor_all 0.0283
_refine_ls_R_factor_gt 0.0281
_refine_ls_shift/su_max 0.000
_refine_ls_shift/su_mean 0.000
_refine_ls_structure_factor_coef Fsqd
_refine_ls_weighting_details 'w=1/[\s^2^(Fo^2^)+(0.0509P)^2^] where P=(Fo^2^+2Fc^2^)/3'
_refine_ls_weighting_scheme calc
_refine_ls_wR_factor_gt 0.0672
_refine_ls_wR_factor_ref 0.0673
_reflns_Friedel_coverage 0.000
_reflns_number_gt 3114
_reflns_number_total 3122
_reflns_threshold_expression 'I > 2\s(I)'
_cod_data_source_file c7dt00545h2.cif
_cod_data_source_block rebe822
_cod_depositor_comments
;
The following automatic conversions were performed:

'_diffrn_radiation_probe' value 'X-ray' changed to 'x-ray' according
to
/home/data/users/saulius/crontab/automatic-downloads/current/RSC/lib/dictionaries/cif_core.dic
dictionary named 'cif_core.dic' version 2.4.2 from 2011-04-26.

Automatic conversion script
Id: cif_fix_values 4973 2017-02-22 13:04:09Z antanas 
;
_cod_database_code 7042905
_shelx_space_group_comment
;
The symmetry employed for this shelxl refinement is uniquely defined
by the following loop, which should always be used as a source of
symmetry information in preference to the above space-group names.
They are only intended as comments.
;
_shelx_estimated_absorpt_t_max 0.509
_shelx_estimated_absorpt_t_min 0.357
_olex2_refinement_description
;
1. Fixed Uiso
 At 1.2 times of:
  All C(H) groups, All C(H,H) groups
2.a Secondary CH2 refined with riding coordinates:
 C2(H2A,H2B), C9(H9A,H9B)
2.b Aromatic/amide H refined with riding coordinates:
 C4(H4), C5(H5), C6(H6), C7(H7), C8(H8), C11(H11), C13(H13), C14(H14), C15(H15)
;
_shelx_shelxl_version_number 2014/7
_olex2_date_sample_data_collection 2016-07-29
_olex2_date_sample_submission 2016-07-22
_olex2_exptl_crystal_mounting_method 'mounted on a cryoloop'
_olex2_submission_original_sample_id 'SPoirier_Pt(NBADTC)2 '
_olex2_submission_special_instructions 'No special instructions were received'

loop_
_space_group_symop_operation_xyz
'x, y, z'
'-x, -y, -z'

loop_
_atom_site_label
_atom_site_type_symbol
_atom_site_fract_x
_atom_site_fract_y
_atom_site_fract_z
_atom_site_U_iso_or_equiv
_atom_site_adp_type
_atom_site_occupancy
_atom_site_site_symmetry_order
_atom_site_calc_flag
_atom_site_refinement_flags_posn
_atom_site_refinement_flags_adp
_atom_site_refinement_flags_occupancy
Pt1 Pt 1.0000 1.0000 1.0000 0.03192(7) Uani 1 2 d S T P
S1 S 0.82322(12) 0.82141(8) 1.04777(6) 0.03566(14) Uani 1 1 d . . .
S2 S 0.82817(12) 1.03110(8) 0.83021(6) 0.03702(15) Uani 1 1 d . . .
N1 N 0.5927(4) 0.8416(3) 0.8649(2) 0.0337(5) Uani 1 1 d . . .
C1 C 0.7256(5) 0.8898(3) 0.9076(2) 0.0326(5) Uani 1 1 d . . .
C2 C 0.5069(5) 0.7233(3) 0.9388(3) 0.0373(6) Uani 1 1 d . . .
H2A H 0.3575 0.7628 0.9722 0.045 Uiso 1 1 calc R . .
H2B H 0.5960 0.6730 1.0053 0.045 Uiso 1 1 calc R . .
C3 C 0.5091(5) 0.6181(3) 0.8654(2) 0.0346(5) Uani 1 1 d . . .
C4 C 0.3148(5) 0.6173(3) 0.8281(3) 0.0409(6) Uani 1 1 d . . .
H4 H 0.1812 0.6795 0.8509 0.049 Uiso 1 1 calc R . .
C5 C 0.3207(6) 0.5239(4) 0.7572(3) 0.0501(7) Uani 1 1 d . . .
H5 H 0.1915 0.5252 0.7308 0.060 Uiso 1 1 calc R . .
C6 C 0.5174(8) 0.4291(4) 0.7254(4) 0.0567(9) Uani 1 1 d . . .
H6 H 0.5209 0.3670 0.6772 0.068 Uiso 1 1 calc R . .
C7 C 0.7097(6) 0.4262(4) 0.7653(3) 0.0508(7) Uani 1 1 d . . .
H7 H 0.8419 0.3607 0.7453 0.061 Uiso 1 1 calc R . .
C8 C 0.7053(5) 0.5202(4) 0.8344(3) 0.0425(6) Uani 1 1 d . . .
H8 H 0.8351 0.5180 0.8607 0.051 Uiso 1 1 calc R . .
C9 C 0.4967(5) 0.9205(3) 0.7509(3) 0.0374(6) Uani 1 1 d . . .
H9A H 0.5086 1.0177 0.7326 0.045 Uiso 1 1 calc R . .
H9B H 0.3415 0.9266 0.7616 0.045 Uiso 1 1 calc R . .
C10 C 0.6047(5) 0.8524(3) 0.6449(3) 0.0392(6) Uani 1 1 d . . .
C11 C 0.4749(6) 0.8315(4) 0.5708(3) 0.0468(7) Uani 1 1 d . . .
H11 H 0.3233 0.8565 0.5905 0.056 Uiso 1 1 calc R . .
N12 N 0.5576(7) 0.7764(4) 0.4715(3) 0.0601(8) Uani 1 1 d . . .
C13 C 0.7758(8) 0.7409(6) 0.4450(4) 0.0658(11) Uani 1 1 d . . .
H13 H 0.8351 0.7026 0.3772 0.079 Uiso 1 1 calc R . .
C14 C 0.9169(7) 0.7581(6) 0.5126(4) 0.0683(11) Uani 1 1 d . . .
H14 H 1.0680 0.7315 0.4913 0.082 Uiso 1 1 calc R . .
C15 C 0.8293(6) 0.8165(5) 0.6140(3) 0.0547(9) Uani 1 1 d . . .
H15 H 0.9214 0.8310 0.6603 0.066 Uiso 1 1 calc R . .

loop_
_atom_site_aniso_label
_atom_site_aniso_U_11
_atom_site_aniso_U_22
_atom_site_aniso_U_33
_atom_site_aniso_U_23
_atom_site_aniso_U_13
_atom_site_aniso_U_12
Pt1 0.03073(10) 0.03394(11) 0.03457(10) -0.01219(6) -0.00299(6) -0.01044(7)
S1 0.0381(3) 0.0383(3) 0.0349(3) -0.0094(2) -0.0057(2) -0.0147(3)
S2 0.0415(3) 0.0371(3) 0.0372(3) -0.0082(3) -0.0067(3) -0.0162(3)
N1 0.0333(11) 0.0363(12) 0.0345(10) -0.0111(9) -0.0048(8) -0.0105(9)
C1 0.0316(12) 0.0339(13) 0.0354(12) -0.0136(10) -0.0022(9) -0.0098(10)
C2 0.0403(14) 0.0381(14) 0.0393(13) -0.0127(11) -0.0013(10) -0.0171(11)
C3 0.0343(12) 0.0354(13) 0.0369(12) -0.0103(10) -0.0018(10) -0.0128(10)
C4 0.0370(14) 0.0409(15) 0.0497(15) -0.0124(12) -0.0065(11) -0.0145(12)
C5 0.0565(19) 0.0502(18) 0.0549(17) -0.0107(14) -0.0146(14) -0.0267(15)
C6 0.075(2) 0.051(2) 0.0546(18) -0.0224(15) -0.0009(17) -0.0273(18)
C7 0.0529(18) 0.0436(17) 0.0579(18) -0.0238(14) 0.0089(14) -0.0139(14)
C8 0.0362(14) 0.0413(15) 0.0521(15) -0.0152(12) -0.0012(11) -0.0118(12)
C9 0.0345(13) 0.0412(15) 0.0402(13) -0.0135(11) -0.0080(10) -0.0099(11)
C10 0.0443(15) 0.0411(15) 0.0364(12) -0.0093(11) -0.0082(11) -0.0151(12)
C11 0.0558(18) 0.0528(18) 0.0414(14) -0.0107(13) -0.0123(13) -0.0245(15)
N12 0.076(2) 0.071(2) 0.0459(15) -0.0203(14) -0.0074(14) -0.0322(18)
C13 0.080(3) 0.080(3) 0.0479(18) -0.0332(19) 0.0033(17) -0.026(2)
C14 0.056(2) 0.098(3) 0.055(2) -0.037(2) 0.0023(16) -0.015(2)
C15 0.0434(16) 0.077(3) 0.0510(17) -0.0311(17) -0.0038(13) -0.0139(16)

loop_
_atom_type_symbol
_atom_type_description
_atom_type_scat_dispersion_real
_atom_type_scat_dispersion_imag
_atom_type_scat_source
C C 0.0140 0.0070 'International Tables Vol C Tables 4.2.6.8 and 6.1.1.4'
H H 0.0000 0.0000 'International Tables Vol C Tables 4.2.6.8 and 6.1.1.4'
N N 0.0240 0.0130 'International Tables Vol C Tables 4.2.6.8 and 6.1.1.4'
S S 0.2920 0.4290 'International Tables Vol C Tables 4.2.6.8 and 6.1.1.4'
Pt Pt -5.3890 5.5590 'International Tables Vol C Tables 4.2.6.8 and 6.1.1.4'

loop_
_geom_angle_atom_site_label_1
_geom_angle_atom_site_label_2
_geom_angle_atom_site_label_3
_geom_angle
_geom_angle_site_symmetry_1
_geom_angle_site_symmetry_3
S1 Pt1 S1 180.0 2_777 .
S2 Pt1 S1 75.16(2) 2_777 2_777
S2 Pt1 S1 75.17(2) . .
S2 Pt1 S1 104.83(2) 2_777 .
S2 Pt1 S1 104.83(2) . 2_777
S2 Pt1 S2 179.999(15) . 2_777
C1 S1 Pt1 87.32(10) . .
C1 S2 Pt1 87.46(10) . .
C1 N1 C2 121.0(2) . .
C1 N1 C9 120.4(3) . .
C9 N1 C2 117.7(2) . .
S1 C1 S2 110.00(16) . .
N1 C1 S1 125.4(2) . .
N1 C1 S2 124.6(2) . .
N1 C2 H2A 109.3 . .
N1 C2 H2B 109.3 . .
N1 C2 C3 111.6(2) . .
H2A C2 H2B 108.0 . .
C3 C2 H2A 109.3 . .
C3 C2 H2B 109.3 . .
C4 C3 C2 120.8(3) . .
C8 C3 C2 120.3(3) . .
C8 C3 C4 118.9(3) . .
C3 C4 H4 120.0 . .
C5 C4 C3 120.0(3) . .
C5 C4 H4 120.0 . .
C4 C5 H5 119.9 . .
C6 C5 C4 120.3(3) . .
C6 C5 H5 119.9 . .
C5 C6 H6 120.0 . .
C5 C6 C7 120.0(3) . .
C7 C6 H6 120.0 . .
C6 C7 H7 120.0 . .
C8 C7 C6 120.0(3) . .
C8 C7 H7 120.0 . .
C3 C8 H8 119.6 . .
C7 C8 C3 120.7(3) . .
C7 C8 H8 119.6 . .
N1 C9 H9A 108.8 . .
N1 C9 H9B 108.8 . .
N1 C9 C10 113.9(2) . .
H9A C9 H9B 107.7 . .
C10 C9 H9A 108.8 . .
C10 C9 H9B 108.8 . .
C11 C10 C9 119.6(3) . .
C15 C10 C9 122.6(3) . .
C15 C10 C11 117.8(3) . .
C10 C11 H11 118.3 . .
N12 C11 C10 123.4(3) . .
N12 C11 H11 118.3 . .
C13 N12 C11 117.3(3) . .
N12 C13 H13 118.3 . .
N12 C13 C14 123.4(4) . .
C14 C13 H13 118.3 . .
C13 C14 H14 120.6 . .
C13 C14 C15 118.7(4) . .
C15 C14 H14 120.6 . .
C10 C15 C14 119.4(3) . .
C10 C15 H15 120.3 . .
C14 C15 H15 120.3 . .

loop_
_geom_bond_atom_site_label_1
_geom_bond_atom_site_label_2
_geom_bond_distance
_geom_bond_site_symmetry_2
Pt1 S1 2.3227(7) 2_777
Pt1 S1 2.3227(7) .
Pt1 S2 2.3184(7) .
Pt1 S2 2.3185(7) 2_777
S1 C1 1.728(3) .
S2 C1 1.728(3) .
N1 C1 1.321(4) .
N1 C2 1.475(4) .
N1 C9 1.472(4) .
C2 H2A 0.9700 .
C2 H2B 0.9700 .
C2 C3 1.512(4) .
C3 C4 1.396(4) .
C3 C8 1.388(4) .
C4 H4 0.9300 .
C4 C5 1.385(5) .
C5 H5 0.9300 .
C5 C6 1.378(6) .
C6 H6 0.9300 .
C6 C7 1.383(6) .
C7 H7 0.9300 .
C7 C8 1.378(5) .
C8 H8 0.9300 .
C9 H9A 0.9700 .
C9 H9B 0.9700 .
C9 C10 1.511(4) .
C10 C11 1.389(4) .
C10 C15 1.381(5) .
C11 H11 0.9300 .
C11 N12 1.354(5) .
N12 C13 1.336(6) .
C13 H13 0.9300 .
C13 C14 1.372(6) .
C14 H14 0.9300 .
C14 C15 1.395(5) .
C15 H15 0.9300 .

loop_
_geom_torsion_atom_site_label_1
_geom_torsion_atom_site_label_2
_geom_torsion_atom_site_label_3
_geom_torsion_atom_site_label_4
_geom_torsion
Pt1 S1 C1 S2 2.12(13)
Pt1 S1 C1 N1 -178.0(2)
Pt1 S2 C1 S1 -2.13(13)
Pt1 S2 C1 N1 178.0(2)
N1 C2 C3 C4 -104.4(3)
N1 C2 C3 C8 75.8(4)
N1 C9 C10 C11 131.4(3)
N1 C9 C10 C15 -52.2(4)
C1 N1 C2 C3 -138.4(3)
C1 N1 C9 C10 103.7(3)
C2 N1 C1 S1 2.3(4)
C2 N1 C1 S2 -177.9(2)
C2 N1 C9 C10 -86.5(3)
C2 C3 C4 C5 177.6(3)
C2 C3 C8 C7 -178.5(3)
C3 C4 C5 C6 1.5(5)
C4 C3 C8 C7 1.8(5)
C4 C5 C6 C7 0.5(6)
C5 C6 C7 C8 -1.4(6)
C6 C7 C8 C3 0.3(6)
C8 C3 C4 C5 -2.7(5)
C9 N1 C1 S1 171.7(2)
C9 N1 C1 S2 -8.4(4)
C9 N1 C2 C3 51.8(3)
C9 C10 C11 N12 177.4(3)
C9 C10 C15 C14 -178.0(4)
C10 C11 N12 C13 0.1(6)
C11 C10 C15 C14 -1.5(6)
C11 N12 C13 C14 -0.3(7)
N12 C13 C14 C15 -0.4(8)
C13 C14 C15 C10 1.3(8)
C15 C10 C11 N12 0.8(6)
